data_1542908
loop_
_publ_author_name
'Liu, Hui'
'Li, Xiao-Ming'
'Liu, Yang'
'Zhang, Peng'
'Wang, Jia-Ning'
'Wang, Bin-Gui'

_publ_section_title
;
 Chermesins A-D: Meroterpenoids with a Drimane-Type Spirosesquiterpene
 Skeleton from the Marine Algal-Derived Endophytic Fungus Penicillium
 chermesinum EN-480.
;
_journal_issue 4
_journal_name_full 'Journal of natural products'
_journal_page_first 806
_journal_page_last 811
_journal_paper_doi 10.1021/acs.jnatprod.5b00893
_journal_volume 79
_journal_year 2016
_chemical_formula_sum 'C26 H38 O6'
_chemical_formula_weight 446.56
_chemical_name_systematic
; 
 ? 
;
_space_group_IT_number 19
_symmetry_cell_setting orthorhombic
_symmetry_space_group_name_Hall 'P 2ac 2ab'
_symmetry_space_group_name_H-M 'P 21 21 21'
_atom_sites_solution_hydrogens geom
_atom_sites_solution_primary direct
_atom_sites_solution_secondary difmap
_audit_creation_method SHELXL-97
_cell_angle_alpha 90.00
_cell_angle_beta 90.00
_cell_angle_gamma 90.00
_cell_formula_units_Z 4
_cell_length_a 8.0099(5)
_cell_length_b 8.5188(4)
_cell_length_c 35.9835(18)
_cell_measurement_reflns_used 2440
_cell_measurement_temperature 293(2)
_cell_measurement_theta_max 71.4810
_cell_measurement_theta_min 3.6550
_cell_volume 2455.3(2)
_computing_cell_refinement 'Bruker FRAMBO'
_computing_data_collection 'Bruker FRAMBO'
_computing_data_reduction 'Bruker SAINT'
_computing_molecular_graphics 'Bruker SHELXTL'
_computing_publication_material 'Bruker SHELXTL'
_computing_structure_refinement 'SHELXL-97 (Sheldrick, 1997)'
_computing_structure_solution 'SHELXS-97 (Sheldrick, 1990)'
_diffrn_ambient_temperature 293(2)
_diffrn_measured_fraction_theta_full 0.999
_diffrn_measured_fraction_theta_max 0.999
_diffrn_measurement_device_type 'CCD area detector'
_diffrn_measurement_method 'phi and omega scans'
_diffrn_radiation_monochromator graphite
_diffrn_radiation_source 'fine-focus sealed tube'
_diffrn_radiation_type CuK\a
_diffrn_radiation_wavelength 1.54178
_diffrn_reflns_av_R_equivalents 0.0193
_diffrn_reflns_av_sigmaI/netI 0.0346
_diffrn_reflns_limit_h_max 7
_diffrn_reflns_limit_h_min -9
_diffrn_reflns_limit_k_max 10
_diffrn_reflns_limit_k_min -9
_diffrn_reflns_limit_l_max 42
_diffrn_reflns_limit_l_min -27
_diffrn_reflns_number 5403
_diffrn_reflns_theta_full 66.29
_diffrn_reflns_theta_max 66.29
_diffrn_reflns_theta_min 4.92
_exptl_absorpt_coefficient_mu 0.682
_exptl_absorpt_correction_T_max 0.7721
_exptl_absorpt_correction_T_min 0.7489
_exptl_absorpt_correction_type multi-scan
_exptl_absorpt_process_details sadabs
_exptl_crystal_density_diffrn 1.208
_exptl_crystal_density_method 'not measured'
_exptl_crystal_F_000 968
_exptl_crystal_size_max 0.45
_exptl_crystal_size_mid 0.44
_exptl_crystal_size_min 0.40
_refine_diff_density_max 0.154
_refine_diff_density_min -0.138
_refine_diff_density_rms 0.032
_refine_ls_abs_structure_details 'Flack H D (1983), Acta Cryst. A39, 876-881'
_refine_ls_abs_structure_Flack 0.0(3)
_refine_ls_extinction_coef 0.0094(5)
_refine_ls_extinction_expression Fc^*^=kFc[1+0.001xFc^2^\l^3^/sin(2\q)]^-1/4^
_refine_ls_extinction_method SHELXL
_refine_ls_goodness_of_fit_ref 1.045
_refine_ls_hydrogen_treatment mixed
_refine_ls_matrix_type full
_refine_ls_number_parameters 291
_refine_ls_number_reflns 3597
_refine_ls_number_restraints 0
_refine_ls_restrained_S_all 1.045
_refine_ls_R_factor_all 0.0507
_refine_ls_R_factor_gt 0.0448
_refine_ls_shift/su_max 0.001
_refine_ls_shift/su_mean 0.000
_refine_ls_structure_factor_coef Fsqd
_refine_ls_weighting_details 'calc w=1/[\s^2^(Fo^2^)+(0.0603P)^2^+0.2740P] where P=(Fo^2^+2Fc^2^)/3'
_refine_ls_weighting_scheme calc
_refine_ls_wR_factor_gt 0.1163
_refine_ls_wR_factor_ref 0.1211
_reflns_number_gt 3205
_reflns_number_total 3597
_reflns_threshold_expression >2sigma(I)
_cod_data_source_file np5b00893_si_005.cif
_cod_data_source_block 150116e
_cod_depositor_comments
;
The following automatic conversions were performed:

'_symmetry_cell_setting' value 'Orthorhombic' changed to
'orthorhombic' according to
/usr/data/users/saulius/crontab/automatic-downloads/rss-feeds/ACS/lib/dictionaries/cif_core.dic
dictionary named 'cif_core.dic' version 2.4.2 from 2011-04-26.

Automatic conversion script
Id: cif_fix_values 4268 2015-11-12 08:31:59Z antanas 

 Adding full bibliography for 1542905--1542908.cif.
;
_cod_original_sg_symbol_H-M P2(1)2(1)2(1)
_cod_database_code 1542908

loop_
_symmetry_equiv_pos_as_xyz
'x, y, z'
'-x+1/2, -y, z+1/2'
'-x, y+1/2, -z+1/2'
'x+1/2, -y+1/2, -z'

loop_
_atom_site_label
_atom_site_type_symbol
_atom_site_fract_x
_atom_site_fract_y
_atom_site_fract_z
_atom_site_U_iso_or_equiv
_atom_site_adp_type
_atom_site_occupancy
_atom_site_symmetry_multiplicity
_atom_site_calc_flag
_atom_site_refinement_flags
O1 O 0.2389(5) 0.3255(3) 0.55563(6) 0.1106(11) Uani 1 1 d .
H1 H 0.2162 0.2532 0.5415 0.166 Uiso 1 1 calc R
O2 O 0.2835(4) 0.5776(3) 0.55285(5) 0.1014(9) Uani 1 1 d .
O3 O 0.2295(5) 0.1678(2) 0.49815(6) 0.1076(11) Uani 1 1 d .
O4 O 0.2511(2) 0.41525(17) 0.38241(4) 0.0470(4) Uani 1 1 d .
O5 O -0.0343(3) 0.9549(3) 0.27594(6) 0.0869(8) Uani 1 1 d .
O6 O 0.4347(3) 0.5257(3) 0.62523(7) 0.0905(7) Uani 1 1 d .
H6 H 0.3849 0.5396 0.6056 0.136 Uiso 1 1 calc R
C1 C 0.2522(5) 0.4559(4) 0.53674(8) 0.0759(9) Uani 1 1 d .
C2 C 0.2246(4) 0.4470(3) 0.49572(7) 0.0575(7) Uani 1 1 d .
C3 C 0.2286(5) 0.2869(3) 0.47822(7) 0.0680(9) Uani 1 1 d .
C4 C 0.2456(4) 0.2720(3) 0.43862(7) 0.0590(7) Uani 1 1 d .
C5 C 0.2239(3) 0.4046(3) 0.41898(6) 0.0457(5) Uani 1 1 d .
C6 C 0.1603(3) 0.5552(3) 0.43398(6) 0.0415(5) Uani 1 1 d .
C7 C 0.1952(3) 0.5754(3) 0.47496(6) 0.0470(6) Uani 1 1 d .
C8 C 0.2373(3) 0.6762(2) 0.40699(5) 0.0383(5) Uani 1 1 d .
H8A H 0.3260 0.7347 0.4190 0.046 Uiso 1 1 calc R
H8B H 0.1532 0.7495 0.3983 0.046 Uiso 1 1 calc R
C9 C 0.3074(3) 0.5772(3) 0.37409(6) 0.0386(5) Uani 1 1 d .
C10 C 0.5010(3) 0.5762(3) 0.37740(7) 0.0519(6) Uani 1 1 d .
H10 H 0.5252 0.5693 0.4041 0.062 Uiso 1 1 calc R
C11 C 0.5681(3) 0.7360(4) 0.36480(8) 0.0612(7) Uani 1 1 d .
H11A H 0.5340 0.8155 0.3825 0.073 Uiso 1 1 calc R
H11B H 0.6891 0.7327 0.3646 0.073 Uiso 1 1 calc R
C12 C 0.5061(3) 0.7821(4) 0.32627(7) 0.0592(7) Uani 1 1 d .
H12A H 0.5476 0.7077 0.3081 0.071 Uiso 1 1 calc R
H12B H 0.5488 0.8852 0.3199 0.071 Uiso 1 1 calc R
C13 C 0.3143(3) 0.7845(3) 0.32516(6) 0.0428(5) Uani 1 1 d .
H13 H 0.2813 0.8513 0.3461 0.051 Uiso 1 1 calc R
C14 C 0.2417(3) 0.6203(2) 0.33438(5) 0.0382(5) Uani 1 1 d .
C15 C 0.0495(3) 0.6307(3) 0.33449(6) 0.0418(5) Uani 1 1 d .
H15A H 0.0037 0.5269 0.3388 0.050 Uiso 1 1 calc R
H15B H 0.0143 0.6976 0.3548 0.050 Uiso 1 1 calc R
C16 C -0.0206(3) 0.6953(3) 0.29837(6) 0.0526(6) Uani 1 1 d .
H16A H 0.0008 0.6207 0.2786 0.063 Uiso 1 1 calc R
H16B H -0.1406 0.7066 0.3008 0.063 Uiso 1 1 calc R
C17 C 0.0532(4) 0.8512(3) 0.28788(6) 0.0529(7) Uani 1 1 d .
C18 C 0.2428(4) 0.8687(3) 0.28997(6) 0.0546(6) Uani 1 1 d .
C19 C 0.2920(6) 0.1162(3) 0.42198(9) 0.0866(12) Uani 1 1 d .
H19A H 0.3501 0.1329 0.3990 0.130 Uiso 1 1 calc R
H19B H 0.1927 0.0562 0.4174 0.130 Uiso 1 1 calc R
H19C H 0.3630 0.0601 0.4389 0.130 Uiso 1 1 calc R
C20 C -0.0346(3) 0.5529(3) 0.43025(7) 0.0528(6) Uani 1 1 d .
H20A H -0.0804 0.4783 0.4475 0.079 Uiso 1 1 calc R
H20B H -0.0647 0.5235 0.4054 0.079 Uiso 1 1 calc R
H20C H -0.0782 0.6554 0.4356 0.079 Uiso 1 1 calc R
C21 C 0.1792(4) 0.7408(3) 0.48879(6) 0.0573(7) Uani 1 1 d .
H21A H 0.2870 0.7902 0.4887 0.086 Uiso 1 1 calc R
H21B H 0.1358 0.7400 0.5136 0.086 Uiso 1 1 calc R
H21C H 0.1047 0.7981 0.4729 0.086 Uiso 1 1 calc R
C22 C 0.5947(4) 0.4395(4) 0.35937(10) 0.0764(9) Uani 1 1 d .
H22A H 0.7024 0.4285 0.3708 0.115 Uiso 1 1 calc R
H22B H 0.6084 0.4597 0.3333 0.115 Uiso 1 1 calc R
H22C H 0.5322 0.3443 0.3627 0.115 Uiso 1 1 calc R
C23 C 0.2909(4) 0.4899(3) 0.30639(7) 0.0529(6) Uani 1 1 d .
H23A H 0.2210 0.4969 0.2848 0.079 Uiso 1 1 calc R
H23B H 0.2766 0.3889 0.3178 0.079 Uiso 1 1 calc R
H23C H 0.4055 0.5030 0.2992 0.079 Uiso 1 1 calc R
C24 C 0.2852(5) 1.0445(3) 0.29237(10) 0.0835(10) Uani 1 1 d .
H24A H 0.2552 1.0836 0.3165 0.125 Uiso 1 1 calc R
H24B H 0.2241 1.1007 0.2737 0.125 Uiso 1 1 calc R
H24C H 0.4028 1.0589 0.2885 0.125 Uiso 1 1 calc R
C25 C 0.3113(4) 0.8048(4) 0.25263(7) 0.0787(10) Uani 1 1 d .
H25A H 0.2641 0.8636 0.2324 0.118 Uiso 1 1 calc R
H25B H 0.2815 0.6962 0.2501 0.118 Uiso 1 1 calc R
H25C H 0.4306 0.8151 0.2522 0.118 Uiso 1 1 calc R
C26 C 0.3828(7) 0.3857(4) 0.64110(11) 0.1108(16) Uani 1 1 d .
H26A H 0.4242 0.2993 0.6267 0.166 Uiso 1 1 calc R
H26B H 0.2630 0.3823 0.6416 0.166 Uiso 1 1 calc R
H26C H 0.4253 0.3784 0.6660 0.166 Uiso 1 1 calc R

loop_
_atom_site_aniso_label
_atom_site_aniso_U_11
_atom_site_aniso_U_22
_atom_site_aniso_U_33
_atom_site_aniso_U_23
_atom_site_aniso_U_13
_atom_site_aniso_U_12
O1 0.200(3) 0.0737(14) 0.0585(11) 0.0251(11) -0.0174(18) 0.000(2)
O2 0.178(3) 0.0778(14) 0.0484(10) 0.0056(10) -0.0134(15) -0.010(2)
O3 0.202(3) 0.0459(10) 0.0746(12) 0.0191(10) -0.0230(19) 0.0002(18)
O4 0.0607(10) 0.0296(7) 0.0507(8) -0.0031(6) -0.0067(8) 0.0017(8)
O5 0.0941(18) 0.0938(17) 0.0727(12) 0.0286(13) -0.0104(13) 0.0274(16)
O6 0.0937(17) 0.0677(14) 0.1103(17) -0.0109(13) -0.0152(16) -0.0200(14)
C1 0.112(3) 0.0630(17) 0.0529(14) 0.0107(14) -0.0088(18) 0.003(2)
C2 0.0738(18) 0.0491(13) 0.0496(12) 0.0064(11) -0.0050(13) -0.0049(15)
C3 0.100(2) 0.0407(12) 0.0635(15) 0.0125(12) -0.0179(17) -0.0035(16)
C4 0.0792(19) 0.0338(11) 0.0641(14) 0.0041(11) -0.0167(15) -0.0019(14)
C5 0.0519(14) 0.0338(11) 0.0514(12) -0.0009(9) -0.0114(11) -0.0046(11)
C6 0.0478(13) 0.0323(11) 0.0444(11) 0.0037(10) -0.0060(10) -0.0061(11)
C7 0.0514(14) 0.0441(12) 0.0456(11) 0.0019(10) -0.0021(10) -0.0016(12)
C8 0.0427(12) 0.0304(9) 0.0417(10) 0.0013(8) -0.0048(10) -0.0003(10)
C9 0.0362(11) 0.0312(10) 0.0483(11) -0.0038(10) -0.0038(10) 0.0019(10)
C10 0.0402(12) 0.0589(15) 0.0566(13) -0.0048(12) -0.0103(11) 0.0051(13)
C11 0.0330(12) 0.0778(19) 0.0728(16) -0.0059(15) -0.0040(12) -0.0113(14)
C12 0.0439(14) 0.0678(16) 0.0659(14) 0.0034(14) 0.0078(12) -0.0132(14)
C13 0.0426(12) 0.0447(12) 0.0411(10) -0.0022(10) 0.0044(10) -0.0029(11)
C14 0.0366(11) 0.0377(10) 0.0402(10) -0.0059(9) 0.0001(9) 0.0009(10)
C15 0.0365(12) 0.0422(12) 0.0466(11) -0.0010(10) -0.0016(10) -0.0030(10)
C16 0.0420(13) 0.0674(16) 0.0485(12) -0.0065(12) -0.0080(11) 0.0052(13)
C17 0.0633(16) 0.0619(15) 0.0335(10) 0.0047(11) -0.0025(11) 0.0127(15)
C18 0.0635(17) 0.0561(14) 0.0443(11) 0.0081(11) 0.0016(13) -0.0042(14)
C19 0.139(3) 0.0359(13) 0.085(2) -0.0021(13) -0.031(2) 0.0149(19)
C20 0.0498(14) 0.0517(14) 0.0568(13) 0.0057(12) 0.0000(12) -0.0070(13)
C21 0.0787(19) 0.0498(13) 0.0435(12) -0.0026(11) 0.0010(13) 0.0025(15)
C22 0.0513(17) 0.083(2) 0.095(2) -0.0146(19) -0.0145(16) 0.0250(18)
C23 0.0545(16) 0.0531(14) 0.0512(12) -0.0129(11) 0.0007(12) 0.0091(13)
C24 0.101(3) 0.0617(17) 0.087(2) 0.0258(17) -0.016(2) -0.016(2)
C25 0.084(2) 0.106(3) 0.0461(13) 0.0105(16) 0.0169(15) -0.004(2)
C26 0.155(5) 0.076(2) 0.102(3) -0.004(2) -0.036(3) -0.038(3)

loop_
_atom_type_symbol
_atom_type_description
_atom_type_scat_dispersion_real
_atom_type_scat_dispersion_imag
_atom_type_scat_source
C C 0.0181 0.0091 'International Tables Vol C Tables 4.2.6.8 and 6.1.1.4'
H H 0.0000 0.0000 'International Tables Vol C Tables 4.2.6.8 and 6.1.1.4'
O O 0.0492 0.0322 'International Tables Vol C Tables 4.2.6.8 and 6.1.1.4'

loop_
_geom_angle_atom_site_label_1
_geom_angle_atom_site_label_2
_geom_angle_atom_site_label_3
_geom_angle
C1 O1 H1 109.5
C5 O4 C9 108.15(16)
C26 O6 H6 109.5
O2 C1 O1 119.6(3)
O2 C1 C2 123.1(3)
O1 C1 C2 117.3(3)
C7 C2 C1 122.2(2)
C7 C2 C3 120.6(2)
C1 C2 C3 117.2(2)
O3 C3 C4 119.9(3)
O3 C3 C2 120.0(2)
C4 C3 C2 119.9(2)
C5 C4 C3 115.7(2)
C5 C4 C19 124.4(2)
C3 C4 C19 119.8(2)
O4 C5 C4 123.6(2)
O4 C5 C6 110.86(18)
C4 C5 C6 125.5(2)
C5 C6 C7 113.0(2)
C5 C6 C8 102.20(18)
C7 C6 C8 117.63(19)
C5 C6 C20 107.5(2)
C7 C6 C20 105.6(2)
C8 C6 C20 110.64(19)
C2 C7 C21 126.5(2)
C2 C7 C6 118.8(2)
C21 C7 C6 114.5(2)
C6 C8 C9 105.09(17)
C6 C8 H8A 110.7
C9 C8 H8A 110.7
C6 C8 H8B 110.7
C9 C8 H8B 110.7
H8A C8 H8B 108.8
O4 C9 C10 106.43(19)
O4 C9 C8 103.93(17)
C10 C9 C8 107.69(19)
O4 C9 C14 107.46(17)
C10 C9 C14 113.99(19)
C8 C9 C14 116.42(17)
C22 C10 C11 112.2(2)
C22 C10 C9 117.5(2)
C11 C10 C9 108.8(2)
C22 C10 H10 105.8
C11 C10 H10 105.8
C9 C10 H10 105.8
C12 C11 C10 112.6(2)
C12 C11 H11A 109.1
C10 C11 H11A 109.1
C12 C11 H11B 109.1
C10 C11 H11B 109.1
H11A C11 H11B 107.8
C11 C12 C13 110.7(2)
C11 C12 H12A 109.5
C13 C12 H12A 109.5
C11 C12 H12B 109.5
C13 C12 H12B 109.5
H12A C12 H12B 108.1
C12 C13 C14 110.9(2)
C12 C13 C18 113.2(2)
C14 C13 C18 116.7(2)
C12 C13 H13 104.9
C14 C13 H13 104.9
C18 C13 H13 104.9
C15 C14 C23 107.26(19)
C15 C14 C13 108.83(19)
C23 C14 C13 114.34(19)
C15 C14 C9 110.30(18)
C23 C14 C9 109.83(18)
C13 C14 C9 106.28(17)
C16 C15 C14 112.8(2)
C16 C15 H15A 109.0
C14 C15 H15A 109.0
C16 C15 H15B 109.0
C14 C15 H15B 109.0
H15A C15 H15B 107.8
C17 C16 C15 112.9(2)
C17 C16 H16A 109.0
C15 C16 H16A 109.0
C17 C16 H16B 109.0
C15 C16 H16B 109.0
H16A C16 H16B 107.8
O5 C17 C16 120.5(3)
O5 C17 C18 121.6(3)
C16 C17 C18 117.7(2)
C17 C18 C24 108.5(3)
C17 C18 C25 105.9(2)
C24 C18 C25 108.2(3)
C17 C18 C13 111.1(2)
C24 C18 C13 108.7(2)
C25 C18 C13 114.3(2)
C4 C19 H19A 109.5
C4 C19 H19B 109.5
H19A C19 H19B 109.5
C4 C19 H19C 109.5
H19A C19 H19C 109.5
H19B C19 H19C 109.5
C6 C20 H20A 109.5
C6 C20 H20B 109.5
H20A C20 H20B 109.5
C6 C20 H20C 109.5
H20A C20 H20C 109.5
H20B C20 H20C 109.5
C7 C21 H21A 109.5
C7 C21 H21B 109.5
H21A C21 H21B 109.5
C7 C21 H21C 109.5
H21A C21 H21C 109.5
H21B C21 H21C 109.5
C10 C22 H22A 109.5
C10 C22 H22B 109.5
H22A C22 H22B 109.5
C10 C22 H22C 109.5
H22A C22 H22C 109.5
H22B C22 H22C 109.5
C14 C23 H23A 109.5
C14 C23 H23B 109.5
H23A C23 H23B 109.5
C14 C23 H23C 109.5
H23A C23 H23C 109.5
H23B C23 H23C 109.5
C18 C24 H24A 109.5
C18 C24 H24B 109.5
H24A C24 H24B 109.5
C18 C24 H24C 109.5
H24A C24 H24C 109.5
H24B C24 H24C 109.5
C18 C25 H25A 109.5
C18 C25 H25B 109.5
H25A C25 H25B 109.5
C18 C25 H25C 109.5
H25A C25 H25C 109.5
H25B C25 H25C 109.5
O6 C26 H26A 109.5
O6 C26 H26B 109.5
H26A C26 H26B 109.5
O6 C26 H26C 109.5
H26A C26 H26C 109.5
H26B C26 H26C 109.5

loop_
_geom_bond_atom_site_label_1
_geom_bond_atom_site_label_2
_geom_bond_distance
O1 C1 1.307(3)
O1 H1 0.8200
O2 C1 1.214(3)
O3 C3 1.243(3)
O4 C5 1.337(3)
O4 C9 1.482(3)
O5 C17 1.206(3)
O6 C26 1.387(4)
O6 H6 0.8200
C1 C2 1.494(4)
C2 C7 1.346(3)
C2 C3 1.502(4)
C3 C4 1.437(4)
C4 C5 1.344(3)
C4 C19 1.502(4)
C5 C6 1.482(3)
C6 C7 1.511(3)
C6 C8 1.545(3)
C6 C20 1.567(3)
C7 C21 1.500(3)
C8 C9 1.558(3)
C8 H8A 0.9700
C8 H8B 0.9700
C9 C10 1.555(3)
C9 C14 1.566(3)
C10 C22 1.530(4)
C10 C11 1.533(4)
C10 H10 0.9800
C11 C12 1.524(4)
C11 H11A 0.9700
C11 H11B 0.9700
C12 C13 1.537(4)
C12 H12A 0.9700
C12 H12B 0.9700
C13 C14 1.551(3)
C13 C18 1.564(3)
C13 H13 0.9800
C14 C15 1.542(3)
C14 C23 1.551(3)
C15 C16 1.519(3)
C15 H15A 0.9700
C15 H15B 0.9700
C16 C17 1.502(4)
C16 H16A 0.9700
C16 H16B 0.9700
C17 C18 1.527(4)
C18 C24 1.538(4)
C18 C25 1.550(4)
C19 H19A 0.9600
C19 H19B 0.9600
C19 H19C 0.9600
C20 H20A 0.9600
C20 H20B 0.9600
C20 H20C 0.9600
C21 H21A 0.9600
C21 H21B 0.9600
C21 H21C 0.9600
C22 H22A 0.9600
C22 H22B 0.9600
C22 H22C 0.9600
C23 H23A 0.9600
C23 H23B 0.9600
C23 H23C 0.9600
C24 H24A 0.9600
C24 H24B 0.9600
C24 H24C 0.9600
C25 H25A 0.9600
C25 H25B 0.9600
C25 H25C 0.9600
C26 H26A 0.9600
C26 H26B 0.9600
C26 H26C 0.9600

loop_
_geom_torsion_atom_site_label_1
_geom_torsion_atom_site_label_2
_geom_torsion_atom_site_label_3
_geom_torsion_atom_site_label_4
_geom_torsion
O2 C1 C2 C7 -15.3(6)
O1 C1 C2 C7 163.6(3)
O2 C1 C2 C3 165.5(4)
O1 C1 C2 C3 -15.6(5)
C7 C2 C3 O3 -168.7(4)
C1 C2 C3 O3 10.5(5)
C7 C2 C3 C4 16.6(5)
C1 C2 C3 C4 -164.2(3)
O3 C3 C4 C5 172.6(4)
C2 C3 C4 C5 -12.7(5)
O3 C3 C4 C19 -9.9(6)
C2 C3 C4 C19 164.9(3)
C9 O4 C5 C4 -148.8(3)
C9 O4 C5 C6 33.7(3)
C3 C4 C5 O4 173.2(3)
C19 C4 C5 O4 -4.2(5)
C3 C4 C5 C6 -9.7(5)
C19 C4 C5 C6 172.9(3)
O4 C5 C6 C7 -155.7(2)
C4 C5 C6 C7 26.9(4)
O4 C5 C6 C8 -28.3(3)
C4 C5 C6 C8 154.3(3)
O4 C5 C6 C20 88.2(2)
C4 C5 C6 C20 -89.2(3)
C1 C2 C7 C21 -2.4(5)
C3 C2 C7 C21 176.8(3)
C1 C2 C7 C6 -177.1(3)
C3 C2 C7 C6 2.1(4)
C5 C6 C7 C2 -21.6(4)
C8 C6 C7 C2 -140.4(2)
C20 C6 C7 C2 95.6(3)
C5 C6 C7 C21 163.1(2)
C8 C6 C7 C21 44.3(3)
C20 C6 C7 C21 -79.7(3)
C5 C6 C8 C9 11.7(2)
C7 C6 C8 C9 136.0(2)
C20 C6 C8 C9 -102.5(2)
C5 O4 C9 C10 89.9(2)
C5 O4 C9 C8 -23.6(2)
C5 O4 C9 C14 -147.6(2)
C6 C8 C9 O4 5.8(2)
C6 C8 C9 C10 -106.9(2)
C6 C8 C9 C14 123.7(2)
O4 C9 C10 C22 44.8(3)
C8 C9 C10 C22 155.8(2)
C14 C9 C10 C22 -73.4(3)
O4 C9 C10 C11 173.68(18)
C8 C9 C10 C11 -75.4(2)
C14 C9 C10 C11 55.4(3)
C22 C10 C11 C12 78.2(3)
C9 C10 C11 C12 -53.5(3)
C10 C11 C12 C13 57.3(3)
C11 C12 C13 C14 -60.5(3)
C11 C12 C13 C18 166.1(2)
C12 C13 C14 C15 177.7(2)
C18 C13 C14 C15 -50.7(2)
C12 C13 C14 C23 -62.4(3)
C18 C13 C14 C23 69.2(3)
C12 C13 C14 C9 58.9(2)
C18 C13 C14 C9 -169.5(2)
O4 C9 C14 C15 66.6(2)
C10 C9 C14 C15 -175.69(19)
C8 C9 C14 C15 -49.3(2)
O4 C9 C14 C23 -51.4(2)
C10 C9 C14 C23 66.3(3)
C8 C9 C14 C23 -167.4(2)
O4 C9 C14 C13 -175.56(17)
C10 C9 C14 C13 -57.9(2)
C8 C9 C14 C13 68.5(2)
C23 C14 C15 C16 -68.9(2)
C13 C14 C15 C16 55.3(2)
C9 C14 C15 C16 171.56(19)
C14 C15 C16 C17 -54.4(3)
C15 C16 C17 O5 -137.7(2)
C15 C16 C17 C18 47.0(3)
O5 C17 C18 C24 25.3(3)
C16 C17 C18 C24 -159.5(2)
O5 C17 C18 C25 -90.7(3)
C16 C17 C18 C25 84.5(3)
O5 C17 C18 C13 144.7(2)
C16 C17 C18 C13 -40.1(3)
C12 C13 C18 C17 173.3(2)
C14 C13 C18 C17 42.8(3)
C12 C13 C18 C24 -67.4(3)
C14 C13 C18 C24 162.1(2)
C12 C13 C18 C25 53.6(3)
C14 C13 C18 C25 -77.0(3)
